data_2310635
loop_
_publ_author_name
'Montgomery, H.'
'Lingafelter, E.C.'

_publ_section_title
;
 The crystal structure of Tutton's salts. I. Zinc ammonium sulfate
 hexahydrate
;
_journal_name_full 'Acta Crystallographica (1,1948-23,1967)'
_journal_page_first 1295
_journal_page_last 1299
_journal_volume 17
_journal_year 1964
_chemical_formula_sum 'H20 N2 O14 S2 Zn'
_chemical_name_systematic 'Zn (N H4)2 (S O4)2 (H2 O)6'
_space_group_IT_number 14
_symmetry_space_group_name_Hall '-P 2yab'
_symmetry_space_group_name_H-M 'P 1 21/a 1'
_cell_angle_alpha 90
_cell_angle_beta 106.82
_cell_angle_gamma 90
_cell_formula_units_Z 2
_cell_length_a 9.279
_cell_length_b 12.568
_cell_length_c 6.253
_cell_volume 698.018
_citation_journal_id_ASTM ACCRA9
_cod_data_source_file Montgomery_ACCRA9_1964_166.cif
_cod_data_source_block H20N2O14S2Zn1
_cod_original_cell_volume 698.0184
_cod_original_sg_symbol_Hall '-P 2ybc (z,y,-x)'
_cod_original_formula_sum 'H20 N2 O14 S2 Zn1'
_cod_database_code 2310635

loop_
_symmetry_equiv_pos_as_xyz
x,y,z
-x+1/2,y+1/2,-z
-x,-y,-z
x-1/2,-y-1/2,z

loop_
_atom_site_label
_atom_site_type_symbol
_atom_site_fract_x
_atom_site_fract_y
_atom_site_fract_z
_atom_site_occupancy
_atom_site_U_iso_or_equiv
O4 O-2 0.3857 0.1778 0.9489 1 0.0
S1 S+6 0.4073 0.1372 0.74 1 0.0
H8 H+1 -0.145 0.189 0.04 1 0.0
O2 O-2 0.5476 0.0768 0.7853 1 0.0
H3 H+1 0.101 0.38 0.397 1 0.0
O1 O-2 0.412 0.2278 0.5917 1 0.0
H9 H+1 -0.099 -0.037 0.35 1 0.0
H4 H+1 0.144 0.418 0.307 1 0.0
O3 O-2 0.2794 0.0671 0.624 1 0.0
H7 H+1 -0.243 0.093 -0.02 1 0.0
H2 H+1 0.203 0.298 0.354 1 0.0
N1 N-3 0.1366 0.3454 0.3605 1 0.0
H10 H+1 0.017 -0.171 0.339 1 0.0
O6 O-2 -0.1629 0.1113 0.0351 1 0.0
O5 O-2 0.1723 0.108 0.1683 1 0.0
H5 H+1 0.173 0.096 0.29 1 0.0
O7 O-2 -0.0007 -0.0676 0.3024 1 0.0
H6 H+1 0.239 0.137 0.095 1 0.0
H1 H+1 0.05 0.302 0.227 1 0.0
Zn1 Zn+2 0 0 0 1 0.0
